data_4026151
loop_
_publ_author_name
'Shane M. Wilkinson'
'Morgan A. Watson'
'Anthony C. Willis'
'Malcolm D. McLeod'

_publ_contact_author_address
;
Research School of Chemistry,
Australian National University,
Canberra, ACT 0200, Australia
;
_publ_contact_author_email 'malcolm.mcleod@anu.edu.au '
_publ_contact_author_fax ' 61 2 6125 8114 '
_publ_contact_author_name 'Malcolm D. McLeod'
_publ_contact_author_phone ' 61 2 6125 3504 '
_publ_section_title
;
 Experimental and Kinetic Studies of the Escherichia coli
 Glucuronylsynthase: An Engineered Enzyme for the Synthesis of Glucuronide
 Conjugates
;
_journal_name_full 'Journal of Organic Chemistry'
_journal_page_first 1992
_journal_page_last 2000
_journal_paper_doi 10.1021/jo101914s
_journal_volume 76
_journal_year 2011
_chemical_absolute_configuration syn
_chemical_compound_source local
_chemical_formula_moiety 'H4 N +, C6 H8 F O6 -'
_chemical_formula_sum 'C6 H12 F N O6'
_chemical_formula_weight 213.16
_space_group_IT_number 19
_symmetry_cell_setting orthorhombic
_symmetry_space_group_name_Hall 'P 2ac 2ab'
_symmetry_space_group_name_H-M 'P 21 21 21'
_atom_sites_solution_hydrogens geom
_atom_sites_solution_primary direct
_audit_creation_date 08-03-05
_audit_creation_method CRYSTALS_ver_12.18
_audit_update_record
;
2008-03-06 - Report on C6 H12 F N O6
             by Anthony C. Willis
             for  Shane Wilkinson and Mal McLeod

2008-03-06 - passes checkcif tests with minor warnings  

;
_cell_angle_alpha 90
_cell_angle_beta 90
_cell_angle_gamma 90
_cell_formula_units_Z 4
_cell_length_a 7.0684(2)
_cell_length_b 8.4206(2)
_cell_length_c 14.9569(5)
_cell_measurement_reflns_used 6863
_cell_measurement_temperature 200
_cell_measurement_theta_max 27.5
_cell_measurement_theta_min 2.6
_cell_volume 890.24(4)
_computing_cell_refinement 'Denzo/Scalepack (Otwinowski & Minor, 1997)'
_computing_data_collection 'COLLECT (Nonius BV, 1997)'
_computing_data_reduction 'Denzo/Scalepack (Otwinowski & Minor, 1997)'
_computing_molecular_graphics
; 
ORTEP-II (Johnson 1976) in teXsan (MSC, 1992-1997)
;
_computing_publication_material 'CRYSTALS (Watkin et al 2003)'
_computing_structure_refinement 'CRYSTALS (Watkin et al 2003)'
_computing_structure_solution 'SIR92 (Altomare et al, 1994)'
_diffrn_ambient_temperature 200
_diffrn_measured_fraction_theta_full 0.991
_diffrn_measured_fraction_theta_max 0.991
_diffrn_measurement_device_type 'Nonius KappaCCD'
_diffrn_measurement_method ' \f and \w scans with CCD '
_diffrn_radiation_monochromator graphite
_diffrn_radiation_type 'Mo K\a'
_diffrn_radiation_wavelength 0.71073
_diffrn_reflns_av_R_equivalents 0.035
_diffrn_reflns_limit_h_max 9
_diffrn_reflns_limit_h_min -9
_diffrn_reflns_limit_k_max 10
_diffrn_reflns_limit_k_min -9
_diffrn_reflns_limit_l_max 19
_diffrn_reflns_limit_l_min -19
_diffrn_reflns_number 10200
_diffrn_reflns_theta_full 26.966
_diffrn_reflns_theta_max 27.517
_diffrn_reflns_theta_min 2.724
_diffrn_standards_number 0
_exptl_absorpt_coefficient_mu 0.154
_exptl_absorpt_correction_T_max 0.977
_exptl_absorpt_correction_T_min 0.950
_exptl_absorpt_correction_type integration
_exptl_absorpt_process_details
;
via Gaussian method (Coppens, 1970) implemented in maXus (2000)
;
_exptl_crystal_colour colourless
_exptl_crystal_density_diffrn 1.590
_exptl_crystal_description block
_exptl_crystal_F_000 448
_exptl_crystal_size_max 0.44
_exptl_crystal_size_mid 0.33
_exptl_crystal_size_min 0.23
_refine_diff_density_max 0.21
_refine_diff_density_min -0.17
_refine_ls_abs_structure_details
;
The enantiomer has been assigned by reference to an unchanging chiral
centre in the synthetic procedure.
;
_refine_ls_extinction_method none
_refine_ls_goodness_of_fit_ref 0.9887
_refine_ls_hydrogen_treatment refxyz
_refine_ls_matrix_type full
_refine_ls_number_parameters 163
_refine_ls_number_reflns 1196
_refine_ls_number_restraints 0
_refine_ls_R_factor_all 0.0283
_refine_ls_R_factor_gt 0.0256
_refine_ls_shift/su_max 0.000338
_refine_ls_structure_factor_coef Fsqd
_refine_ls_weighting_details
;
 Method= Modified Sheldrick 
 w=1/[\s^2^(F^2^) + ( 0.05P)^2^ + 0.00P] 
 ,where P=(max(Fo^2^,0) + 2Fc^2^)/3 
;
_refine_ls_weighting_scheme calc
_refine_ls_wR_factor_all 0.0728
_refine_ls_wR_factor_gt 0.0720
_refine_ls_wR_factor_ref 0.0728
_reflns_limit_h_max 9
_reflns_limit_h_min 0
_reflns_limit_k_max 10
_reflns_limit_k_min 0
_reflns_limit_l_max 19
_reflns_limit_l_min 0
_reflns_number_gt 1100
_reflns_number_total 1196
_reflns_threshold_expression I>2.0\s(I)
_oxford_diffrn_Wilson_B_factor 1.80
_oxford_diffrn_Wilson_scale 0.53
_oxford_refine_ls_scale 1.433(11)
_oxford_structure_analysis_title '3051610 mcl0801'
_cod_data_source_file jo101914s_si_002.cif
_cod_data_source_block mcl0801
_cod_original_sg_symbol_H-M 'P 21 21 21 '
_cod_database_code 4026151

loop_
_symmetry_equiv_pos_as_xyz
x,y,z
x+1/2,-y+1/2,-z
-x,y+1/2,-z+1/2
-x+1/2,-y,z+1/2

loop_
_atom_site_label
_atom_site_type_symbol
_atom_site_fract_x
_atom_site_fract_y
_atom_site_fract_z
_atom_site_U_iso_or_equiv
_atom_site_occupancy
_atom_site_adp_type
F1 F 0.75092(15) 0.57835(13) 0.15646(7) 0.0330 1.0000 Uani
O1 O 0.64661(17) 0.38047(15) 0.24833(7) 0.0226 1.0000 Uani
O2 O 0.6403(2) 0.41398(18) 0.00483(8) 0.0323 1.0000 Uani
O3 O 0.2445(2) 0.38953(15) 0.04701(8) 0.0286 1.0000 Uani
O4 O 0.15035(17) 0.50600(17) 0.21649(8) 0.0254 1.0000 Uani
O5 O 0.52940(18) 0.35395(15) 0.41541(8) 0.0253 1.0000 Uani
O6 O 0.24880(17) 0.46453(14) 0.38595(8) 0.0227 1.0000 Uani
N1 N 0.4209(2) 0.23923(19) 0.58663(10) 0.0232 1.0000 Uani
C1 C 0.7153(3) 0.4142(2) 0.16247(11) 0.0236 1.0000 Uani
C2 C 0.5746(3) 0.36880(19) 0.09024(10) 0.0217 1.0000 Uani
C3 C 0.3841(2) 0.44694(18) 0.10722(10) 0.0186 1.0000 Uani
C4 C 0.3160(2) 0.41374(19) 0.20132(10) 0.0172 1.0000 Uani
C5 C 0.4715(2) 0.45872(18) 0.26834(10) 0.0172 1.0000 Uani
C6 C 0.4159(2) 0.41985(18) 0.36479(10) 0.0176 1.0000 Uani
H2 H 0.655(4) 0.329(3) -0.0171(16) 0.0390 1.0000 Uiso
H3 H 0.256(4) 0.429(3) 0.0009(17) 0.0340 1.0000 Uiso
H4 H 0.145(3) 0.502(3) 0.2652(15) 0.0300 1.0000 Uiso
H5 H 0.417(3) 0.318(3) 0.6271(14) 0.0280 1.0000 Uiso
H6 H 0.440(3) 0.289(3) 0.5364(15) 0.0280 1.0000 Uiso
H7 H 0.511(3) 0.168(3) 0.5980(14) 0.0280 1.0000 Uiso
H8 H 0.312(3) 0.185(3) 0.5856(15) 0.0280 1.0000 Uiso
H11 H 0.846(3) 0.351(3) 0.1530(13) 0.0280 1.0000 Uiso
H21 H 0.551(3) 0.252(2) 0.0917(14) 0.0260 1.0000 Uiso
H31 H 0.407(3) 0.558(2) 0.0990(13) 0.0220 1.0000 Uiso
H41 H 0.284(3) 0.300(2) 0.2075(12) 0.0210 1.0000 Uiso
H51 H 0.490(3) 0.574(2) 0.2677(13) 0.0210 1.0000 Uiso

loop_
_atom_site_aniso_label
_atom_site_aniso_U_11
_atom_site_aniso_U_22
_atom_site_aniso_U_33
_atom_site_aniso_U_23
_atom_site_aniso_U_13
_atom_site_aniso_U_12
F1 0.0278(6) 0.0346(5) 0.0365(6) 0.0030(5) 0.0051(5) -0.0064(5)
O1 0.0171(6) 0.0331(6) 0.0176(5) 0.0027(5) 0.0026(4) 0.0068(5)
O2 0.0459(8) 0.0325(6) 0.0184(6) 0.0046(5) 0.0117(6) 0.0109(7)
O3 0.0354(8) 0.0345(7) 0.0158(5) 0.0037(5) -0.0073(5) -0.0109(7)
O4 0.0178(6) 0.0396(7) 0.0188(5) 0.0048(6) 0.0013(5) 0.0069(6)
O5 0.0243(6) 0.0340(6) 0.0176(5) 0.0025(5) -0.0017(5) 0.0017(5)
O6 0.0207(6) 0.0297(6) 0.0176(5) -0.0026(5) 0.0036(5) 0.0009(5)
N1 0.0213(8) 0.0268(7) 0.0215(7) 0.0018(6) -0.0006(6) 0.0020(7)
C1 0.0214(8) 0.0276(8) 0.0217(8) 0.0034(7) 0.0057(7) 0.0045(7)
C2 0.0288(9) 0.0200(7) 0.0164(7) 0.0027(6) 0.0054(7) 0.0052(7)
C3 0.0223(8) 0.0189(7) 0.0146(7) 0.0010(5) -0.0018(6) -0.0015(6)
C4 0.0173(8) 0.0182(7) 0.0160(7) 0.0011(6) -0.0013(6) 0.0001(6)
C5 0.0148(7) 0.0194(7) 0.0174(7) -0.0004(6) -0.0002(6) 0.0014(6)
C6 0.0195(8) 0.0177(6) 0.0155(7) -0.0024(6) -0.0016(6) -0.0033(6)

loop_
_atom_type_symbol
_atom_type_scat_dispersion_real
_atom_type_scat_dispersion_imag
_atom_type_scat_Cromer_Mann_a1
_atom_type_scat_Cromer_Mann_b1
_atom_type_scat_Cromer_Mann_a2
_atom_type_scat_Cromer_Mann_b2
_atom_type_scat_Cromer_Mann_a3
_atom_type_scat_Cromer_Mann_b3
_atom_type_scat_Cromer_Mann_a4
_atom_type_scat_Cromer_Mann_b4
_atom_type_scat_Cromer_Mann_c
_atom_type_scat_source
C 0.0033 0.0016 2.3100 20.8439 1.0200 10.2075 1.5886 0.5687 0.8650 51.6512 0.2156 'International Tables Vol C 4.2.6.8 and 6.1.1.4'
H 0.0000 0.0000 0.4930 10.5109 0.3229 26.1257 0.1402 3.1424 0.0408 57.7998 0.0030 'International Tables Vol C 4.2.6.8 and 6.1.1.4'
F 0.0171 0.0103 3.5392 10.2825 2.6412 4.2944 1.5170 0.2615 1.0243 26.1476 0.2776 'International Tables Vol C 4.2.6.8 and 6.1.1.4'
N 0.0061 0.0033 12.2126 0.0057 3.1322 9.8933 2.0125 28.9975 1.1663 0.5826 -11.5290 'International Tables Vol C 4.2.6.8 and 6.1.1.4'
O 0.0106 0.0060 3.0485 13.2771 2.2868 5.7011 1.5463 0.3239 0.8670 32.9089 0.2508 'International Tables Vol C 4.2.6.8 and 6.1.1.4'

loop_
_exptl_crystal_face_index_h
_exptl_crystal_face_index_k
_exptl_crystal_face_index_l
_exptl_crystal_face_perp_dist
-1 0 0 0.120
0 -1 0 0.150
0 0 1 0.200
1 0 1 0.080
-1 0 -7 0.130
-6 0 6 0.140
0 1 -2 0.196
0 8 8 0.263

loop_
_geom_angle_atom_site_label_1
_geom_angle_atom_site_label_2
_geom_angle_atom_site_label_3
_geom_angle
_geom_angle_publ_flag
C1 O1 C5 113.40(12) yes
C2 O2 H2 100.1(18) no
C3 O3 H3 110.2(18) no
C4 O4 H4 100.0(18) no
H5 N1 H6 103.5(18) no
H5 N1 H7 112.9(19) no
H6 N1 H7 112.2(19) no
H5 N1 H8 111.1(19) no
H6 N1 H8 111.3(20) no
H7 N1 H8 105.8(19) no
F1 C1 O1 108.62(13) yes
F1 C1 C2 108.60(13) yes
O1 C1 C2 111.96(14) yes
F1 C1 H11 109.0(11) no
O1 C1 H11 108.5(11) no
C2 C1 H11 110.1(11) no
C1 C2 O2 111.14(15) yes
C1 C2 C3 110.65(13) yes
O2 C2 C3 109.03(13) yes
C1 C2 H21 110.0(12) no
O2 C2 H21 109.9(12) no
C3 C2 H21 105.9(12) no
C2 C3 O3 111.24(13) yes
C2 C3 C4 110.92(12) yes
O3 C3 C4 107.79(13) yes
C2 C3 H31 104.5(13) no
O3 C3 H31 111.7(12) no
C4 C3 H31 110.7(12) no
C3 C4 O4 108.00(12) yes
C3 C4 C5 109.52(13) yes
O4 C4 C5 110.49(12) yes
C3 C4 H41 109.9(11) no
O4 C4 H41 108.8(12) no
C5 C4 H41 110.1(11) no
C4 C5 O1 111.61(12) yes
C4 C5 C6 112.26(12) yes
O1 C5 C6 108.68(12) yes
C4 C5 H51 109.6(12) no
O1 C5 H51 109.7(12) no
C6 C5 H51 104.8(11) no
C5 C6 O6 114.05(13) yes
C5 C6 O5 120.46(14) yes
O6 C6 O5 125.47(15) yes

loop_
_geom_bond_atom_site_label_1
_geom_bond_atom_site_label_2
_geom_bond_distance
_geom_bond_publ_flag
F1 C1 1.408(2) yes
O1 C1 1.4021(19) yes
O1 C5 1.4339(19) yes
O2 C2 1.4114(19) yes
O2 H2 0.79(3) no
O3 C3 1.4208(19) yes
O3 H3 0.77(3) no
O4 C4 1.423(2) yes
O4 H4 0.73(2) no
O5 C6 1.235(2) yes
O6 C6 1.279(2) yes
N1 H5 0.90(2) no
N1 H6 0.87(2) no
N1 H7 0.89(2) no
N1 H8 0.90(2) no
C1 C2 1.517(2) yes
C1 H11 1.07(2) no
C2 C3 1.520(2) yes
C2 H21 1.00(2) no
C3 C4 1.514(2) yes
C3 H31 0.96(2) no
C4 C5 1.535(2) yes
C4 H41 0.99(2) no
C5 C6 1.531(2) yes
C5 H51 0.978(19) no

loop_
_geom_contact_atom_site_label_1
_geom_contact_atom_site_label_2
_geom_contact_distance
_geom_contact_site_symmetry_2
_geom_contact_publ_flag
F1 N1 2.972(2) 4_664 no
F1 O4 3.025(2) 1_655 no
F1 C6 3.124(2) 3_655 no
F1 O5 3.235(2) 3_655 no
F1 O6 3.313(2) 3_655 no
F1 C4 3.567(2) 3_655 no
O1 N1 3.297(2) 2_556 no
O1 O4 3.504(2) 3_645 no
O2 O3 2.770(2) 2 no
O2 N1 3.092(2) 3_655 no
O2 O5 3.325(2) 4_664 no
O2 O6 3.431(2) 4_564 no
O3 O6 2.705(2) 4_564 no
O3 C2 3.223(2) 2_455 no
O3 C6 3.360(2) 4_564 no
O3 N1 3.390(2) 4_564 no
O3 O5 3.506(2) 4_564 no
O4 N1 2.937(2) 4_564 no
O4 C1 3.272(2) 1_455 no
O5 N1 2.842(2) . no
O5 N1 2.876(2) 2_556 no
O5 C3 3.498(2) 3_645 no
O6 N1 2.913(2) 2_456 no
O6 C3 3.520(2) 4_565 no
N1 C3 3.424(2) 4_565 no

loop_
_geom_hbond_atom_site_label_D
_geom_hbond_atom_site_label_H
_geom_hbond_atom_site_label_A
_geom_hbond_distance_DH
_geom_hbond_distance_HA
_geom_hbond_distance_DA
_geom_hbond_angle_DHA
_geom_hbond_site_symmetry_A
_geom_hbond_publ_flag
O2 H2 O3 0.79(3) 2.00(3) 2.770(2) 165(3) 2 no
O3 H3 O6 0.77(3) 1.94(3) 2.705(2) 173(3) 4_564 no
O4 H4 O6 0.73(2) 1.97(2) 2.651(2) 154(2) . no
N1 H5 O4 0.90(2) 2.05(2) 2.937(2) 168(2) 4_565 no
N1 H6 O5 0.87(2) 1.99(2) 2.843(2) 165(2) . no
N1 H7 O6 0.89(2) 2.03(2) 2.913(2) 170(2) 2_556 no
N1 H8 O5 0.90(2) 2.02(2) 2.877(2) 159(2) 2_456 no
N1 H5 F1 0.90(2) 2.54(2) 2.972(2) 110(2) 4_665 no

loop_
_geom_torsion_atom_site_label_1
_geom_torsion_atom_site_label_2
_geom_torsion_atom_site_label_3
_geom_torsion_atom_site_label_4
_geom_torsion
_geom_torsion_publ_flag
F1 C1 O1 C5 61.9(2) no
F1 C1 C2 O2 55.8(2) no
F1 C1 C2 C3 -65.5(2) no
O1 C1 C2 O2 175.8(1) no
O1 C1 C2 C3 54.5(2) no
O1 C5 C4 O4 -173.5(1) no
O1 C5 C4 C3 -54.7(2) no
O1 C5 C6 O5 10.9(2) no
O1 C5 C6 O6 -170.5(1) no
O2 C2 C3 O3 65.1(2) no
O2 C2 C3 C4 -175.0(1) no
O3 C3 C2 C1 -172.4(1) no
O3 C3 C4 O4 -65.3(2) no
O3 C3 C4 C5 174.4(1) no
O4 C4 C3 C2 172.7(1) no
O4 C4 C5 C6 64.2(2) no
O5 C6 C5 C4 134.9(1) no
O6 C6 C5 C4 -46.6(2) no
C1 O1 C5 C4 58.4(2) no
C1 O1 C5 C6 -177.2(1) no
C1 C2 C3 C4 -52.4(2) no
C2 C1 O1 C5 -58.1(2) no
C2 C3 C4 C5 52.4(2) no
C3 C4 C5 C6 -177.0(1) no
